data_7238097
loop_
_publ_author_name
'Mehta, Goverdhan'
'Sen, Saikat'
'Venkatesan, Kailasam'

_publ_section_title
;
 Concomitant dimorphism and helical self-assembly in a C2h-symmetric
 &#x2018;locked&#x2019; cyclitol
;
_journal_issue 65
_journal_name_full CrystEngComm
_journal_page_first 398
_journal_paper_doi 10.1039/b506591g
_journal_volume 7
_journal_year 2005
_chemical_formula_iupac 'C14 H24 O4'
_chemical_formula_moiety 'C14 H24 O4'
_chemical_formula_structural 'C14 H24 O4'
_chemical_formula_sum 'C14 H24 O4'
_chemical_formula_weight 256.33
_chemical_name_common (4aR,8aS,9aR,10aS)perhydro-4a,8a,9a,10a-anthracenetetraol
_chemical_name_systematic
;
(4aR,8aS,9aR,10aS)perhydro-4a,8a,9a,10a-anthracenetetraol
;
_space_group_IT_number 2
_space_group_name_Hall '-P 1'
_space_group_name_H-M_alt 'P -1'
_symmetry_cell_setting triclinic
_symmetry_Int_Tables_number 2
_symmetry_space_group_name_Hall '-P 1'
_symmetry_space_group_name_H-M 'P -1'
_atom_sites_solution_hydrogens geom
_atom_sites_solution_primary direct
_atom_sites_solution_secondary difmap
_cell_angle_alpha 86.177(13)
_cell_angle_beta 82.547(13)
_cell_angle_gamma 73.200(12)
_cell_formula_units_Z 1
_cell_length_a 5.958(5)
_cell_length_b 5.994(5)
_cell_length_c 9.867(8)
_cell_measurement_temperature 292(2)
_cell_volume 334.3(5)
_computing_cell_refinement 'SAINT (Bruker, 1998)'
_computing_data_collection 'SMART (Bruker, 1998)'
_computing_data_reduction SAINT
_computing_molecular_graphics 'Ortep-3 for Windows (Farrugia, 1997) and CAMERON (Watkin et al., 1993)'
_computing_publication_material 'PLATON (Spek, 2003)'
_computing_structure_refinement 'SHELXL-97 (Sheldrick, 1997)'
_computing_structure_solution 'SIR92 (Altomare et al., 1994)'
_diffrn_ambient_temperature 292(2)
_diffrn_measured_fraction_theta_full 0.991
_diffrn_measured_fraction_theta_max 0.986
_diffrn_measurement_device_type 'CCD area detector'
_diffrn_measurement_method '\f and \w scans'
_diffrn_radiation_monochromator graphite
_diffrn_radiation_probe x-ray
_diffrn_radiation_source 'fine focus sealed tube'
_diffrn_radiation_type MoK\a
_diffrn_radiation_wavelength 0.71073
_diffrn_reflns_av_R_equivalents 0.0129
_diffrn_reflns_av_sigmaI/netI 0.0175
_diffrn_reflns_limit_h_max 7
_diffrn_reflns_limit_h_min -7
_diffrn_reflns_limit_k_max 7
_diffrn_reflns_limit_k_min -6
_diffrn_reflns_limit_l_max 11
_diffrn_reflns_limit_l_min -11
_diffrn_reflns_number 2431
_diffrn_reflns_reduction_process ' ?'
_diffrn_reflns_theta_full 25.00
_diffrn_reflns_theta_max 25.35
_diffrn_reflns_theta_min 2.08
_exptl_absorpt_coefficient_mu 0.092
_exptl_absorpt_correction_T_max 0.9918
_exptl_absorpt_correction_T_min 0.9620
_exptl_absorpt_correction_type multi-scan
_exptl_absorpt_process_details '(SADABS; Sheldrick, 1996)'
_exptl_crystal_colour colorless
_exptl_crystal_density_diffrn 1.273
_exptl_crystal_density_method 'Not Measured'
_exptl_crystal_description 'rectangular block'
_exptl_crystal_F_000 140
_exptl_crystal_size_max 0.14
_exptl_crystal_size_mid 0.10
_exptl_crystal_size_min 0.09
_refine_diff_density_max 0.315
_refine_diff_density_min -0.203
_refine_diff_density_rms 0.044
_refine_ls_extinction_method none
_refine_ls_goodness_of_fit_ref 1.058
_refine_ls_hydrogen_treatment constr
_refine_ls_matrix_type full
_refine_ls_number_parameters 84
_refine_ls_number_reflns 1213
_refine_ls_number_restraints 0
_refine_ls_restrained_S_all 1.058
_refine_ls_R_factor_all 0.0576
_refine_ls_R_factor_gt 0.0504
_refine_ls_shift/su_max 0.000
_refine_ls_shift/su_mean 0.000
_refine_ls_structure_factor_coef Fsqd
_refine_ls_weighting_details 'calc w=1/[\s^2^(Fo^2^)+(0.0789P)^2^+0.0974P] where P=(Fo^2^+2Fc^2^)/3'
_refine_ls_weighting_scheme calc
_refine_ls_wR_factor_gt 0.1405
_refine_ls_wR_factor_ref 0.1471
_reflns_number_gt 1038
_reflns_number_total 1213
_reflns_threshold_expression I>2sigma(I)
_cod_data_source_file b506591g.txt
_cod_data_source_block tetrol2
_cod_depositor_comments
;
The following automatic conversions were performed:

data item '_symmetry_cell_setting' value 'Triclinic' was changed to
'triclinic' in accordance with the
/home/saulius/struct/COD-crude-data/automatic-downloads/DataCite-retrospective/RSC/depositions/lib/dictionaries/cif_core.dic
dictionary named 'cif_core.dic' version 2.4.2 last updated on
2011-04-26.

Automatic conversion script
Id: cif_fix_values 6909 2019-04-08 15:41:33Z antanas 
;
_cod_database_code 7238097

loop_
_symmetry_equiv_pos_site_id
_symmetry_equiv_pos_as_xyz
1 x,y,z
2 -x,-y,-z

loop_
_atom_site_label
_atom_site_type_symbol
_atom_site_fract_x
_atom_site_fract_y
_atom_site_fract_z
_atom_site_U_iso_or_equiv
_atom_site_adp_type
_atom_site_occupancy
_atom_site_symmetry_multiplicity
_atom_site_calc_flag
_atom_site_refinement_flags
C1 C 0.3898(4) 0.2968(4) 0.1427(2) 0.0597(6) Uani 1 1 d .
C2 C 0.3106(3) 0.3558(3) 0.2922(2) 0.0468(5) Uani 1 1 d .
C3 C 0.3722(3) 0.1405(3) 0.38721(17) 0.0359(4) Uani 1 1 d .
C4 C 0.2954(3) 0.1971(3) 0.53806(17) 0.0366(4) Uani 1 1 d .
C5 C 0.3580(3) -0.0150(3) 0.63657(18) 0.0367(4) Uani 1 1 d .
C6 C 0.2834(3) 0.0466(3) 0.78608(19) 0.0483(5) Uani 1 1 d .
C7 C 0.3460(4) -0.1689(4) 0.8811(2) 0.0591(6) Uani 1 1 d .
O1 O 0.25339(19) -0.0214(2) 0.34856(13) 0.0427(4) Uani 1 1 d .
O2 O 0.2379(2) -0.1823(2) 0.60746(13) 0.0429(4) Uani 1 1 d .
H1 H 0.1122 0.0450 0.3483 0.064 Uiso 1 1 calc R
H2 H 0.2346 -0.1839 0.5247 0.064 Uiso 1 1 calc R
H1A H 0.3571 0.4394 0.0869 0.072 Uiso 1 1 calc R
H1B H 0.3003 0.1995 0.1147 0.072 Uiso 1 1 calc R
H2A H 0.1412 0.4268 0.3042 0.056 Uiso 1 1 calc R
H2B H 0.3856 0.4686 0.3170 0.056 Uiso 1 1 calc R
H4A H 0.1259 0.2671 0.5506 0.044 Uiso 1 1 calc R
H4B H 0.3691 0.3116 0.5617 0.044 Uiso 1 1 calc R
H6A H 0.1143 0.1192 0.7996 0.058 Uiso 1 1 calc R
H6B H 0.3610 0.1583 0.8092 0.058 Uiso 1 1 calc R
H7A H 0.2554 -0.2735 0.8649 0.071 Uiso 1 1 calc R
H7B H 0.3044 -0.1222 0.9754 0.071 Uiso 1 1 calc R

loop_
_atom_site_aniso_label
_atom_site_aniso_U_11
_atom_site_aniso_U_22
_atom_site_aniso_U_33
_atom_site_aniso_U_23
_atom_site_aniso_U_13
_atom_site_aniso_U_12
C1 0.0583(12) 0.0587(13) 0.0593(12) 0.0117(9) -0.0114(10) -0.0134(10)
C2 0.0367(9) 0.0386(10) 0.0629(12) 0.0041(8) -0.0078(8) -0.0077(7)
C3 0.0249(8) 0.0306(8) 0.0534(10) -0.0036(7) -0.0055(7) -0.0091(6)
C4 0.0235(8) 0.0299(8) 0.0551(10) -0.0069(7) -0.0020(7) -0.0054(6)
C5 0.0257(8) 0.0336(9) 0.0518(10) -0.0042(7) -0.0020(7) -0.0102(7)
C6 0.0375(9) 0.0500(11) 0.0542(11) -0.0068(8) 0.0018(8) -0.0092(8)
C7 0.0570(12) 0.0654(13) 0.0514(11) 0.0026(9) 0.0015(9) -0.0163(10)
O1 0.0286(6) 0.0415(7) 0.0622(8) -0.0074(6) -0.0093(5) -0.0133(5)
O2 0.0345(7) 0.0415(7) 0.0579(8) 0.0000(6) -0.0050(5) -0.0195(5)

loop_
_atom_type_symbol
_atom_type_description
_atom_type_scat_dispersion_real
_atom_type_scat_dispersion_imag
_atom_type_scat_source
O O 0.0106 0.0060 'International Tables Vol C Tables 4.2.6.8 and 6.1.1.4'
H H 0.0000 0.0000 'International Tables Vol C Tables 4.2.6.8 and 6.1.1.4'
C C 0.0033 0.0016 'International Tables Vol C Tables 4.2.6.8 and 6.1.1.4'

loop_
_geom_angle_atom_site_label_1
_geom_angle_atom_site_label_2
_geom_angle_atom_site_label_3
_geom_angle
_geom_angle_site_symmetry_1
_geom_angle_site_symmetry_3
C1 C7 H7A 109.4 2_656 .
C1 C7 H7B 109.4 2_656 .
C1 C2 C3 112.09(15) . .
C1 C2 H2A 109.2 . .
C1 C2 H2B 109.2 . .
C2 C3 C5 110.10(14) . 2_656
C2 C1 C7 111.66(16) . 2_656
C2 C1 H1A 109.3 . .
C2 C1 H1B 109.3 . .
C3 C2 H2B 109.2 . .
C3 C2 H2A 109.2 . .
C3 C4 C5 114.12(13) . .
C3 C4 H4A 108.7 . .
C3 C4 H4B 108.7 . .
C3 O1 H1 109.5 . .
C4 C3 C5 110.58(13) . 2_656
C4 C5 C3 109.99(14) . 2_656
C5 O2 H2 109.5 . .
C5 C4 H4A 108.7 . .
C5 C4 H4B 108.7 . .
C5 C6 C7 111.68(16) . .
C5 C6 H6A 109.3 . .
C5 C6 H6B 109.3 . .
C6 C5 C4 113.08(14) . .
C6 C5 C3 110.44(14) . 2_656
C6 C7 C1 110.95(16) . 2_656
C6 C7 H7A 109.4 . .
C6 C7 H7B 109.4 . .
C7 C6 H6A 109.3 . .
C7 C6 H6B 109.3 . .
C7 C1 H1A 109.3 2_656 .
C7 C1 H1B 109.3 2_656 .
O1 C3 C2 107.44(14) . .
O1 C3 C4 109.28(13) . .
O1 C3 C5 106.41(13) . 2_656
O2 C5 C6 107.09(14) . .
O2 C5 C4 109.37(14) . .
O2 C5 C3 106.62(13) . 2_656
H1A C1 H1B 108.0 . .
H2A C2 H2B 107.9 . .
H4A C4 H4B 107.6 . .
H6A C6 H6B 107.9 . .
H7A C7 H7B 108.0 . .

loop_
_geom_bond_atom_site_label_1
_geom_bond_atom_site_label_2
_geom_bond_distance
_geom_bond_site_symmetry_2
C1 C7 1.534(3) 2_656
C1 H1A 0.9700 .
C1 H1B 0.9700 .
C2 C1 1.521(3) .
C2 H2A 0.9700 .
C2 H2B 0.9700 .
C3 C2 1.528(2) .
C3 C5 1.559(2) 2_656
C4 C3 1.530(3) .
C4 C5 1.535(2) .
C4 H4A 0.9700 .
C4 H4B 0.9700 .
C5 C6 1.523(3) .
C6 C7 1.529(3) .
C6 H6A 0.9700 .
C6 H6B 0.9700 .
C7 H7A 0.9700 .
C7 H7B 0.9700 .
O1 C3 1.451(2) .
O1 H1 0.8200 .
O2 C5 1.451(2) .
O2 H2 0.8200 .

loop_
_geom_torsion_atom_site_label_1
_geom_torsion_atom_site_label_2
_geom_torsion_atom_site_label_3
_geom_torsion_atom_site_label_4
_geom_torsion
_geom_torsion_site_symmetry_1
_geom_torsion_site_symmetry_4
C3 C4 C5 O2 -61.72(17) . .
C3 C4 C5 C6 179.04(12) . .
C3 C4 C5 C3 55.06(19) . 2_656
C3 C5 C6 C7 -56.9(2) 2_656 .
C3 C2 C1 C7 -55.1(2) . 2_656
C4 C5 C6 C7 179.39(14) . .
C4 C3 C2 C1 179.57(14) . .
C5 C3 C2 C1 55.5(2) 2_656 .
C5 C4 C3 O1 61.44(17) . .
C5 C4 C3 C2 -179.14(12) . .
C5 C4 C3 C5 -55.37(19) . 2_656
C5 C6 C7 C1 55.8(2) . 2_656
O1 C3 C2 C1 -59.94(19) . .
O2 C5 C6 C7 58.84(19) . .
